data_2204078
loop_
_publ_author_name
'Hanife  Sara\,co\^glu'
'Ceyda Davran'
'Serkan Soylu'
'\"Omer Anda\,c'
'H\"umeyra Bat\?i'
'Nezihe \,Cal\?i\,skan'

_publ_section_title
;
 3-[(2,4-Dinitrophenyl)hydrazono]butan-2-one oxime
;
_journal_issue 8
_journal_name_full 'Acta Crystallographica Section E'
_journal_page_first o1307
_journal_page_last o1309
_journal_paper_doi 10.1107/S1600536804015235
_journal_volume 60
_journal_year 2004
_chemical_formula_iupac 'C10 H11 N5 O5'
_chemical_formula_moiety 'C10 H11 N5 O5'
_chemical_formula_sum 'C10 H11 N5 O5'
_chemical_formula_weight 281.24
_chemical_name_systematic
;
3-[(2,4-Dinitrophenyl)hydrazono]butan-2-one oxime
;
_space_group_IT_number 14
_symmetry_cell_setting monoclinic
_symmetry_space_group_name_Hall '-P 2ybc'
_symmetry_space_group_name_H-M 'P 1 21/c 1'
_atom_sites_solution_hydrogens geom
_atom_sites_solution_primary direct
_atom_sites_solution_secondary difmap
_audit_creation_method SHELXL-97
_cell_angle_alpha 90.000
_cell_angle_beta 110.950(12)
_cell_angle_gamma 90.000
_cell_formula_units_Z 4
_cell_length_a 10.1400(16)
_cell_length_b 12.3079(19)
_cell_length_c 10.6624(18)
_cell_measurement_reflns_used 8500
_cell_measurement_temperature 293(2)
_cell_measurement_theta_max 26.84
_cell_measurement_theta_min 2.04
_cell_volume 1242.7(4)
_computing_cell_refinement X-AREA
_computing_data_collection 'X-AREA (Stoe & Cie, 2002)'
_computing_data_reduction 'X-RED (Stoe & Cie, 2002)'
_computing_molecular_graphics 'ORTEP-3 for Windows (Farrugia, 1997)'
_computing_publication_material 'WinGX (Farrugia, 1999)'
_computing_structure_refinement 'SHELXL97 (Sheldrick, 1997)'
_computing_structure_solution 'SHELXS86 (Sheldrick, 1990)'
_diffrn_ambient_temperature 293(2)
_diffrn_detector_area_resol_mean 6.67
_diffrn_measured_fraction_theta_full 1.000
_diffrn_measured_fraction_theta_max 1.000
_diffrn_measurement_device_type 'Stoe IPDS-2'
_diffrn_measurement_method 'rotation method'
_diffrn_radiation_monochromator 'plane graphite'
_diffrn_radiation_source 'fine-focus sealed tube'
_diffrn_radiation_type MoK\a
_diffrn_radiation_wavelength 0.71069
_diffrn_reflns_av_R_equivalents 0.1025
_diffrn_reflns_av_sigmaI/netI 0.0672
_diffrn_reflns_limit_h_max 11
_diffrn_reflns_limit_h_min -12
_diffrn_reflns_limit_k_max 14
_diffrn_reflns_limit_k_min -14
_diffrn_reflns_limit_l_max 12
_diffrn_reflns_limit_l_min -12
_diffrn_reflns_number 12323
_diffrn_reflns_theta_full 25.00
_diffrn_reflns_theta_max 25.00
_diffrn_reflns_theta_min 2.15
_diffrn_standards_decay_% 0
_diffrn_standards_interval_count 0
_diffrn_standards_number 0
_exptl_absorpt_coefficient_mu 0.123
_exptl_absorpt_correction_type none
_exptl_crystal_colour orange
_exptl_crystal_density_diffrn 1.503
_exptl_crystal_density_method 'not measured'
_exptl_crystal_description prism
_exptl_crystal_F_000 584
_exptl_crystal_size_max 0.350
_exptl_crystal_size_mid 0.233
_exptl_crystal_size_min 0.120
_refine_diff_density_max 0.202
_refine_diff_density_min -0.170
_refine_ls_extinction_coef 0.018(4)
_refine_ls_extinction_expression Fc^*^=kFc[1+0.001xFc^2^\l^3^/sin(2\q)]^-1/4^
_refine_ls_extinction_method SHELXL97
_refine_ls_goodness_of_fit_ref 0.871
_refine_ls_hydrogen_treatment mixed
_refine_ls_matrix_type full
_refine_ls_number_parameters 188
_refine_ls_number_reflns 2180
_refine_ls_number_restraints 0
_refine_ls_restrained_S_all 0.871
_refine_ls_R_factor_all 0.0969
_refine_ls_R_factor_gt 0.0496
_refine_ls_shift/su_max 0.000
_refine_ls_shift/su_mean 0.000
_refine_ls_structure_factor_coef Fsqd
_refine_ls_weighting_details 'calc w = 1/[\s^2^(Fo^2^)+(0.0738P)^2^] where P = (Fo^2^+2Fc^2^)/3'
_refine_ls_weighting_scheme calc
_refine_ls_wR_factor_gt 0.1151
_refine_ls_wR_factor_ref 0.1322
_reflns_number_gt 1207
_reflns_number_total 2180
_reflns_threshold_expression I>2\s(I)
_cod_data_source_file rn6016.cif
_cod_data_source_block I
_cod_original_cell_volume 1242.7(3)
_cod_original_sg_symbol_H-M 'P 21/c'
_cod_database_code 2204078
_cod_database_fobs_code 2204078

loop_
_symmetry_equiv_pos_as_xyz
'x, y, z'
'-x, y+1/2, -z+1/2'
'-x, -y, -z'
'x, -y-1/2, z-1/2'

loop_
_atom_site_label
_atom_site_fract_x
_atom_site_fract_y
_atom_site_fract_z
_atom_site_U_iso_or_equiv
_atom_site_adp_type
_atom_site_calc_flag
_atom_site_refinement_flags
_atom_site_occupancy
_atom_site_type_symbol
N1 0.0765(3) 0.43607(17) 0.1334(2) 0.0612(6) Uani d . 1 N
N2 0.2179(2) 0.20795(17) 0.3256(2) 0.0524(6) Uani d . 1 N
N3 0.2115(3) 0.09776(18) 0.3044(2) 0.0546(6) Uani d . 1 N
N4 0.1859(3) -0.13339(19) 0.2505(2) 0.0607(6) Uani d . 1 N
N5 0.4683(3) -0.2005(2) 0.7159(3) 0.0667(7) Uani d . 1 N
O1 0.0878(2) 0.54816(15) 0.1548(2) 0.0796(7) Uani d . 1 O
H1 0.0399 0.5797 0.0858 0.119 Uiso calc R 1 H
O2 0.1342(3) -0.07263(17) 0.1538(2) 0.0860(7) Uani d . 1 O
O3 0.1729(2) -0.23197(16) 0.2397(2) 0.0844(7) Uani d . 1 O
O4 0.4565(3) -0.2972(2) 0.6883(2) 0.0889(7) Uani d . 1 O
O5 0.5320(3) -0.1659(2) 0.8274(2) 0.0997(8) Uani d . 1 O
C1 0.1509(3) 0.3830(2) 0.2396(3) 0.0533(7) Uani d . 1 C
C2 0.1439(3) 0.2642(2) 0.2222(3) 0.0525(7) Uani d . 1 C
C3 0.2746(3) 0.0255(2) 0.4041(2) 0.0466(6) Uani d . 1 C
C4 0.2634(3) -0.0874(2) 0.3819(2) 0.0486(6) Uani d . 1 C
C5 0.3275(3) -0.1608(2) 0.4837(3) 0.0530(7) Uani d . 1 C
H5 0.3200 -0.2351 0.4671 0.064 Uiso calc R 1 H
C6 0.4014(3) -0.1221(2) 0.6082(3) 0.0505(7) Uani d . 1 C
C7 0.4155(3) -0.0113(2) 0.6347(3) 0.0520(7) Uani d . 1 C
H7 0.4677 0.0131 0.7208 0.062 Uiso calc R 1 H
C8 0.3534(3) 0.0614(2) 0.5357(2) 0.0488(6) Uani d . 1 C
H8 0.3628 0.1354 0.5543 0.059 Uiso calc R 1 H
C9 0.2386(3) 0.4336(2) 0.3680(3) 0.0708(8) Uani d . 1 C
H9A 0.2936 0.4913 0.3508 0.106 Uiso calc R 1 H
H9B 0.3006 0.3800 0.4244 0.106 Uiso calc R 1 H
H9C 0.1787 0.4624 0.4122 0.106 Uiso calc R 1 H
C10 0.0540(4) 0.2172(3) 0.0902(3) 0.0781(9) Uani d . 1 C
H10A 0.1131 0.1909 0.0438 0.117 Uiso calc R 1 H
H10B -0.0081 0.2723 0.0372 0.117 Uiso calc R 1 H
H10C -0.0008 0.1583 0.1049 0.117 Uiso calc R 1 H
H3 0.166(3) 0.071(2) 0.228(3) 0.076(10) Uiso d . 1 H

loop_
_atom_site_aniso_label
_atom_site_aniso_U_11
_atom_site_aniso_U_22
_atom_site_aniso_U_33
_atom_site_aniso_U_12
_atom_site_aniso_U_13
_atom_site_aniso_U_23
N1 0.0708(17) 0.0440(13) 0.0734(16) 0.0067(11) 0.0316(13) 0.0123(11)
N2 0.0577(14) 0.0421(12) 0.0579(13) 0.0008(10) 0.0213(11) 0.0034(10)
N3 0.0645(16) 0.0453(13) 0.0485(13) 0.0032(11) 0.0136(11) 0.0023(11)
N4 0.0660(16) 0.0523(14) 0.0581(14) -0.0037(12) 0.0153(12) -0.0051(12)
N5 0.0694(17) 0.0660(18) 0.0627(16) 0.0060(14) 0.0210(13) 0.0178(14)
O1 0.0957(17) 0.0458(12) 0.1002(16) 0.0107(11) 0.0387(14) 0.0163(11)
O2 0.1177(19) 0.0608(13) 0.0543(12) 0.0020(12) -0.0002(11) -0.0018(11)
O3 0.1091(18) 0.0487(13) 0.0802(14) -0.0117(12) 0.0152(12) -0.0117(11)
O4 0.1108(19) 0.0557(14) 0.0930(16) 0.0105(13) 0.0275(14) 0.0213(12)
O5 0.128(2) 0.0914(18) 0.0556(14) 0.0020(15) 0.0040(13) 0.0168(13)
C1 0.0553(17) 0.0516(15) 0.0568(16) 0.0033(13) 0.0245(13) 0.0085(13)
C2 0.0597(18) 0.0474(15) 0.0514(15) 0.0015(13) 0.0210(13) 0.0041(12)
C3 0.0468(16) 0.0451(15) 0.0498(14) 0.0011(11) 0.0196(12) 0.0013(12)
C4 0.0515(16) 0.0432(15) 0.0494(14) -0.0031(11) 0.0161(12) -0.0016(12)
C5 0.0548(16) 0.0431(14) 0.0638(16) -0.0015(13) 0.0243(13) 0.0026(13)
C6 0.0525(16) 0.0484(16) 0.0515(15) 0.0019(13) 0.0195(13) 0.0080(12)
C7 0.0539(17) 0.0545(17) 0.0482(15) -0.0019(13) 0.0190(13) -0.0032(13)
C8 0.0524(16) 0.0434(14) 0.0528(15) 0.0025(13) 0.0213(13) 0.0006(12)
C9 0.088(2) 0.0558(18) 0.0667(18) -0.0013(16) 0.0247(16) 0.0000(15)
C10 0.100(3) 0.0606(19) 0.0606(18) 0.0115(17) 0.0124(17) 0.0031(15)

loop_
_atom_type_symbol
_atom_type_description
_atom_type_scat_dispersion_real
_atom_type_scat_dispersion_imag
_atom_type_scat_source
C C 0.0033 0.0016 'International Tables Vol C Tables 4.2.6.8 and 6.1.1.4'
H H 0.0000 0.0000 'International Tables Vol C Tables 4.2.6.8 and 6.1.1.4'
N N 0.0061 0.0033 'International Tables Vol C Tables 4.2.6.8 and 6.1.1.4'
O O 0.0106 0.0060 'International Tables Vol C Tables 4.2.6.8 and 6.1.1.4'

loop_
_geom_angle_atom_site_label_1
_geom_angle_atom_site_label_2
_geom_angle_atom_site_label_3
_geom_angle
_geom_angle_publ_flag
C1 N1 O1 111.6(2) yes
C2 N2 N3 114.2(2) yes
C3 N3 N2 122.5(2) yes
C3 N3 H3 116(2) ?
N2 N3 H3 121(2) ?
O3 N4 O2 121.7(2) ?
O3 N4 C4 118.7(2) ?
O2 N4 C4 119.6(2) ?
O5 N5 O4 123.5(3) ?
O5 N5 C6 118.2(3) ?
O4 N5 C6 118.3(3) ?
N1 O1 H1 109.5 ?
N1 C1 C2 113.9(3) yes
N1 C1 C9 124.7(2) yes
C2 C1 C9 121.4(2) ?
N2 C2 C1 115.9(2) yes
N2 C2 C10 124.8(2) ?
C1 C2 C10 119.3(3) ?
N3 C3 C4 121.9(2) yes
N3 C3 C8 120.9(2) yes
C4 C3 C8 117.3(2) ?
C5 C4 C3 121.7(2) ?
C5 C4 N4 116.3(2) ?
C3 C4 N4 122.0(2) ?
C6 C5 C4 118.6(2) ?
C6 C5 H5 120.7 ?
C4 C5 H5 120.7 ?
C5 C6 C7 121.6(2) ?
C5 C6 N5 118.3(2) ?
C7 C6 N5 120.1(3) ?
C8 C7 C6 120.2(2) ?
C8 C7 H7 119.9 ?
C6 C7 H7 119.9 ?
C7 C8 C3 120.5(2) ?
C7 C8 H8 119.8 ?
C3 C8 H8 119.8 ?
C1 C9 H9A 109.5 ?
C1 C9 H9B 109.5 ?
H9A C9 H9B 109.5 ?
C1 C9 H9C 109.5 ?
H9A C9 H9C 109.5 ?
H9B C9 H9C 109.5 ?
C2 C10 H10A 109.5 ?
C2 C10 H10B 109.5 ?
H10A C10 H10B 109.5 ?
C2 C10 H10C 109.5 ?
H10A C10 H10C 109.5 ?
H10B C10 H10C 109.5 ?

loop_
_geom_bond_atom_site_label_1
_geom_bond_atom_site_label_2
_geom_bond_distance
_geom_bond_publ_flag
N1 C1 1.292(3) yes
N1 O1 1.396(3) yes
N2 C2 1.290(3) yes
N2 N3 1.373(3) yes
N3 C3 1.358(3) yes
N3 H3 0.85(3) ?
N4 O3 1.221(3) ?
N4 O2 1.229(3) ?
N4 C4 1.454(3) yes
N5 O5 1.210(3) ?
N5 O4 1.222(3) ?
N5 C6 1.467(3) yes
O1 H1 0.8200 ?
C1 C2 1.473(4) yes
C1 C9 1.477(4) yes
C2 C10 1.492(4) yes
C3 C4 1.408(3) ?
C3 C8 1.414(3) ?
C4 C5 1.382(4) ?
C5 C6 1.356(4) ?
C5 H5 0.9300 ?
C6 C7 1.390(4) ?
C7 C8 1.355(3) ?
C7 H7 0.9300 ?
C8 H8 0.9300 ?
C9 H9A 0.9600 ?
C9 H9B 0.9600 ?
C9 H9C 0.9600 ?
C10 H10A 0.9600 ?
C10 H10B 0.9600 ?
C10 H10C 0.9600 ?

loop_
_geom_hbond_atom_site_label_D
_geom_hbond_atom_site_label_H
_geom_hbond_atom_site_label_A
_geom_hbond_site_symmetry_A
_geom_hbond_distance_DH
_geom_hbond_distance_HA
_geom_hbond_distance_DA
_geom_hbond_angle_DHA
O1 H1 N1 3_565 0.82 2.22 2.932(3) 146
C7 H7 O4 2_656 0.93 2.54 3.230(4) 131
N3 H3 O2 . 0.85(3) 1.92(3) 2.587(3) 135(2)

loop_
_geom_torsion_atom_site_label_1
_geom_torsion_atom_site_label_2
_geom_torsion_atom_site_label_3
_geom_torsion_atom_site_label_4
_geom_torsion
_geom_torsion_publ_flag
C2 N2 N3 C3 -175.4(2) yes
O1 N1 C1 C2 -179.47(19) yes
O1 N1 C1 C9 -0.6(4) yes
N3 N2 C2 C1 -178.4(2) yes
N3 N2 C2 C10 1.8(4) ?
N1 C1 C2 N2 179.3(2) yes
C9 C1 C2 N2 0.4(4) ?
N1 C1 C2 C10 -0.9(4) yes
C9 C1 C2 C10 -179.8(3) yes
N2 N3 C3 C4 178.0(2) yes
N2 N3 C3 C8 -1.4(4) yes
N3 C3 C4 C5 -179.9(2) ?
C8 C3 C4 C5 -0.5(4) ?
N3 C3 C4 N4 1.1(4) yes
C8 C3 C4 N4 -179.5(2) ?
O3 N4 C4 C5 5.4(4) ?
O2 N4 C4 C5 -175.3(2) ?
O3 N4 C4 C3 -175.5(2) ?
O2 N4 C4 C3 3.8(4) ?
C3 C4 C5 C6 0.7(4) ?
N4 C4 C5 C6 179.8(2) ?
C4 C5 C6 C7 -0.9(4) ?
C4 C5 C6 N5 179.6(2) ?
O5 N5 C6 C5 -178.7(3) ?
O4 N5 C6 C5 1.2(4) ?
O5 N5 C6 C7 1.8(4) ?
O4 N5 C6 C7 -178.4(3) ?
C5 C6 C7 C8 0.7(4) ?
N5 C6 C7 C8 -179.7(2) ?
C6 C7 C8 C3 -0.4(4) ?
N3 C3 C8 C7 179.7(2) ?
C4 C3 C8 C7 0.3(4) ?

loop_
_cod_related_entry_id
_cod_related_entry_database
_cod_related_entry_code
1 ChemSpider 21174095
